data_4062112
loop_
_publ_author_name
' Becker, Jennifer'
' White, Peter'
' Gagne, Michel'

_publ_section_title
;
Synthesis and Characterization of Chiral Diphosphine Platinum(II)
VANOL and VAPOL Complexes
;
_journal_name_full Organometallics
_journal_year 2003
_chemical_formula_moiety 'Pt P2 C59 H46 O2 Cl2 '
_chemical_formula_sum 'C59 H46 Cl2 O2 P2 Pt'
_chemical_formula_weight 1114.94
_space_group_IT_number 14
_symmetry_cell_setting monoclinic
_symmetry_space_group_name_Hall '-P 2ybc'
_symmetry_space_group_name_H-M 'P 1 21/c 1'
_cell_angle_alpha 90.0
_cell_angle_beta 104.802(1)
_cell_angle_gamma 90.0
_cell_formula_units_Z 4
_cell_length_a 18.6328(6)
_cell_length_b 12.1003(4)
_cell_length_c 22.1229(7)
_cell_measurement_temperature 173
_cell_volume 4822.4(3)
_diffrn_ambient_temperature 173
_exptl_crystal_density_diffrn 1.536
_refine_ls_R_factor_obs 0.031
_refine_ls_wR_factor_obs 0.034
_cod_depositor_comments
;
The following automatic conversions were performed:
'_symmetry_cell_setting' value 'Monoclinic' changed to 'monoclinic'
according to '/home/saulius/struct/CIF-dictionaries/cif_core.dic'
dictionary named 'cif_core.dic' version 2.4.1 from 2010-06-29.

Automatic conversion script
Id: cif_fix_enum 1527 2010-12-29 10:47:43Z saulius 

The following automatic conversions were performed:

'_atom_site_thermal_displace_type' tag value 'Uij' was replaced with
'Uani' value 66 times.

Automatic conversion script
Id: cif_fix_values 1646 2011-03-28 12:23:43Z adriana 
;
_cod_original_sg_symbol_H-M 'P 21/c'
_cod_original_formula_sum 'Pt P2 C59 H46 O2 Cl2 '
_cod_database_code 4062112

loop_
_symmetry_equiv_pos_as_xyz
x,y,z
-x,-y,-z
-x,1/2+y,1/2-z
x,1/2-y,1/2+z

loop_
_atom_site_aniso_label
_atom_site_aniso_U_11
_atom_site_aniso_U_22
_atom_site_aniso_U_33
_atom_site_aniso_U_12
_atom_site_aniso_U_13
_atom_site_aniso_U_23
_atom_site_aniso_type_symbol
Pt1 0.01531(8) 0.03078(11) 0.01457(8) -0.00264(8) 0.00262(5) -0.00103(8) Pt
P1 0.0263(5) 0.0273(7) 0.0196(5) -0.0046(4) 0.0070(4) -0.0008(4) P
P2 0.0194(4) 0.0335(7) 0.0145(4) -0.0040(4) 0.0021(4) 0.0003(4) P
Cl1 0.0454(7) 0.0526(9) 0.0625(9) 0.0016(6) 0.0048(6) -0.0130(7) Cl
Cl2 0.0423(7) 0.1000(14) 0.0747(11) 0.0063(8) 0.0146(7) -0.0035(10) Cl
C1 0.0402(24) 0.035(3) 0.0247(21) -0.0003(21) 0.0103(19) -0.0007(20) C
C2 0.0331(22) 0.041(3) 0.0193(19) -0.0082(20) 0.0045(17) -0.0036(19) C
O3 0.0240(13) 0.0330(20) 0.0172(13) 0.0044(12) 0.0046(11) -0.0015(12) O
O4 0.0207(13) 0.0310(18) 0.0194(14) 0.0007(12) -0.0018(11) -0.0027(12) O
C5 0.0288(22) 0.038(3) 0.0245(21) -0.0056(20) 0.0016(18) -0.0016(19) C
C6 0.0307(23) 0.055(3) 0.0242(22) -0.0050(22) 0.0054(18) -0.0035(22) C
C7 0.033(3) 0.079(5) 0.032(3) -0.018(3) 0.0072(21) -0.007(3) C
C8 0.048(3) 0.079(5) 0.038(3) -0.030(3) 0.0063(24) 0.002(3) C
C9 0.060(4) 0.047(4) 0.047(3) -0.023(3) 0.009(3) -0.004(3) C
C10 0.043(3) 0.044(3) 0.037(3) -0.0101(24) 0.0063(21) -0.0027(24) C
C11 0.0359(23) 0.021(3) 0.0270(21) -0.0022(18) 0.0043(18) -0.0012(18) C
C12 0.041(3) 0.043(3) 0.036(3) -0.0028(23) 0.0095(21) 0.0073(23) C
C13 0.058(3) 0.046(4) 0.050(3) 0.010(3) 0.000(3) 0.017(3) C
C14 0.050(3) 0.045(4) 0.056(4) 0.020(3) -0.002(3) 0.004(3) C
C15 0.034(3) 0.054(4) 0.055(3) 0.0078(24) 0.0095(24) -0.006(3) C
C16 0.0339(24) 0.042(3) 0.0354(25) -0.0012(21) 0.0106(20) -0.0062(22) C
C17 0.0226(19) 0.035(3) 0.0165(18) -0.0012(18) -0.0010(15) -0.0042(18) C
C18 0.0296(22) 0.037(3) 0.0264(21) -0.0025(19) 0.0078(18) -0.0026(19) C
C19 0.0219(21) 0.049(3) 0.035(3) 0.0001(20) 0.0036(18) -0.0082(23) C
C20 0.0274(22) 0.048(3) 0.0351(25) 0.0091(21) -0.0052(19) -0.0116(23) C
C21 0.040(3) 0.045(3) 0.0323(24) 0.0098(23) 0.0060(20) 0.0074(22) C
C22 0.0267(22) 0.046(3) 0.0297(23) -0.0001(20) 0.0043(18) 0.0030(21) C
C23 0.0253(20) 0.030(3) 0.0282(21) -0.0008(18) 0.0095(17) 0.0025(19) C
C24 0.0348(23) 0.038(3) 0.0281(22) 0.0057(20) 0.0123(19) 0.0081(20) C
C25 0.052(3) 0.057(4) 0.040(3) 0.008(3) 0.0295(25) 0.013(3) C
C26 0.048(3) 0.083(5) 0.069(4) -0.007(3) 0.038(3) 0.012(4) C
C27 0.032(3) 0.108(6) 0.064(4) -0.027(3) 0.014(3) 0.009(4) C
C28 0.0333(24) 0.063(4) 0.0329(25) -0.0143(24) 0.0081(20) -0.0010(24) C
C29 0.0166(17) 0.032(3) 0.0129(17) 0.0045(16) 0.0001(14) 0.0023(16) C
C30 0.0201(18) 0.034(3) 0.0147(17) 0.0024(17) 0.0008(14) 0.0036(17) C
C31 0.0277(21) 0.029(3) 0.0216(20) -0.0007(18) 0.0037(16) 0.0021(17) C
C32 0.0331(23) 0.037(3) 0.0270(22) -0.0058(20) 0.0044(18) 0.0033(20) C
C33 0.0282(22) 0.047(3) 0.0285(22) -0.0058(20) 0.0060(18) 0.0073(21) C
C34 0.0214(19) 0.049(3) 0.0230(20) -0.0010(19) 0.0080(16) 0.0036(20) C
C35 0.0214(19) 0.035(3) 0.0167(18) 0.0018(17) 0.0024(15) 0.0041(17) C
C36 0.0228(20) 0.045(3) 0.0193(20) 0.0046(19) 0.0062(16) 0.0006(19) C
C37 0.0217(19) 0.033(3) 0.0168(18) 0.0034(17) 0.0027(15) 0.0003(17) C
C38 0.0179(18) 0.034(3) 0.0152(18) 0.0000(17) 0.0007(15) -0.0003(17) C
C39 0.0208(19) 0.038(3) 0.0273(21) 0.0071(18) 0.0078(17) -0.0036(19) C
C40 0.045(3) 0.039(3) 0.0276(23) 0.0127(21) 0.0064(20) -0.0028(20) C
C41 0.066(4) 0.048(4) 0.035(3) 0.016(3) -0.001(3) -0.0189(25) C
C42 0.051(3) 0.035(3) 0.056(3) 0.0047(25) 0.010(3) -0.015(3) C
C43 0.045(3) 0.034(3) 0.049(3) -0.0011(23) 0.0192(23) -0.0006(24) C
C44 0.0328(22) 0.035(3) 0.0303(22) -0.0021(21) 0.0115(18) -0.0043(22) C
C45 0.0220(19) 0.028(3) 0.0187(19) 0.0038(17) 0.0011(16) 0.0021(17) C
C46 0.0362(23) 0.031(3) 0.0207(20) -0.0041(20) 0.0043(17) -0.0001(19) C
C47 0.058(3) 0.058(4) 0.0232(23) -0.020(3) 0.0043(22) 0.0031(23) C
C48 0.098(5) 0.090(5) 0.024(3) -0.049(4) 0.008(3) 0.012(3) C
C49 0.101(5) 0.091(5) 0.029(3) -0.059(4) 0.010(3) 0.011(3) C
C50 0.066(3) 0.059(4) 0.0289(25) -0.035(3) 0.0073(24) 0.0028(24) C
C51 0.0377(24) 0.034(3) 0.0248(22) -0.0094(20) 0.0098(19) -0.0020(19) C
C52 0.0297(21) 0.031(3) 0.0219(20) -0.0041(19) 0.0041(17) -0.0010(18) C
C53 0.0255(20) 0.026(3) 0.0196(19) 0.0010(17) 0.0056(16) -0.0036(17) C
C54 0.0214(19) 0.0250(25) 0.0212(20) 0.0028(17) 0.0045(16) -0.0018(17) C
C55 0.0198(19) 0.034(3) 0.0186(19) -0.0016(17) 0.0050(15) -0.0022(18) C
C56 0.0267(21) 0.039(3) 0.0214(20) -0.0042(19) 0.0065(16) 0.0017(19) C
C57 0.043(3) 0.049(3) 0.0248(22) -0.0064(24) 0.0089(20) 0.0102(22) C
C58 0.047(3) 0.076(4) 0.0183(22) -0.014(3) 0.0067(21) 0.0009(24) C
C59 0.049(3) 0.055(4) 0.0248(23) -0.0133(25) 0.0129(21) -0.0164(23) C
C60 0.0370(24) 0.042(3) 0.0255(22) -0.0037(21) 0.0099(19) -0.0046(21) C
C61 0.0300(25) 0.051(4) 0.062(4) 0.0095(23) 0.0010(24) -0.011(3) C

loop_
_atom_site_label
_atom_site_fract_x
_atom_site_fract_y
_atom_site_fract_z
_atom_site_U_iso_or_equiv
_atom_site_thermal_displace_type
_atom_site_calc_flag
_atom_site_refinement_flags
_atom_site_type_symbol
Pt1 0.288654(8) 0.696988(15) 0.923136(7) 0.02044(9) Uani ? . Pt
P1 0.27132(6) 0.87640(9) 0.93760(5) 0.0242(5) Uani ? . P
P2 0.31123(5) 0.68036(10) 1.02618(4) 0.0229(5) Uani ? . P
Cl1 0.06895(7) 0.74015(13) 0.76597(7) 0.0551(8) Uani ? . Cl
Cl2 0.01635(8) 0.64307(17) 0.86706(8) 0.0724(11) Uani ? . Cl
C1 0.2692(3) 0.8958(4) 1.01921(20) 0.033(3) Uani ? . C
C2 0.33072(24) 0.8206(4) 1.05828(19) 0.0317(24) Uani ? . C
O3 0.26828(15) 0.72163(24) 0.82779(12) 0.0249(15) Uani ? . O
O4 0.30713(14) 0.53116(25) 0.91155(12) 0.0250(14) Uani ? . O
C5 0.34537(24) 0.9695(4) 0.93175(20) 0.0314(23) Uani ? . C
C6 0.41014(24) 0.9313(5) 0.92111(20) 0.037(3) Uani ? . C
C7 0.4665(3) 1.0070(6) 0.91691(23) 0.048(3) Uani ? . C
C8 0.4562(3) 1.1160(6) 0.9238(3) 0.055(4) Uani ? . C
C9 0.3920(3) 1.1568(5) 0.9364(3) 0.052(3) Uani ? . C
C10 0.3359(3) 1.0837(5) 0.93967(23) 0.042(3) Uani ? . C
C11 0.18867(24) 0.9367(4) 0.88750(20) 0.0287(23) Uani ? . C
C12 0.1914(3) 0.9862(4) 0.83117(23) 0.040(3) Uani ? . C
C13 0.1274(3) 1.0290(5) 0.7923(3) 0.054(3) Uani ? . C
C14 0.0607(3) 1.0202(5) 0.8073(3) 0.053(3) Uani ? . C
C15 0.0575(3) 0.9704(5) 0.8621(3) 0.048(3) Uani ? . C
C16 0.1204(3) 0.9277(4) 0.90239(22) 0.037(3) Uani ? . C
C17 0.39007(21) 0.5941(4) 1.06022(18) 0.0258(21) Uani ? . C
C18 0.45705(23) 0.6174(4) 1.04574(20) 0.0309(24) Uani ? . C
C19 0.51944(23) 0.5543(4) 1.07061(22) 0.036(3) Uani ? . C
C20 0.51538(24) 0.4660(4) 1.10870(22) 0.039(3) Uani ? . C
C21 0.4485(3) 0.4396(4) 1.12221(22) 0.040(3) Uani ? . C
C22 0.38602(24) 0.5039(4) 1.09769(21) 0.035(3) Uani ? . C
C23 0.23529(23) 0.6411(4) 1.05894(20) 0.0272(21) Uani ? . C
C24 0.2435(3) 0.6491(4) 1.12374(21) 0.0327(23) Uani ? . C
C25 0.1846(3) 0.6281(5) 1.14926(24) 0.046(3) Uani ? . C
C26 0.1166(3) 0.5998(6) 1.1103(3) 0.062(4) Uani ? . C
C27 0.1072(3) 0.5921(7) 1.0466(3) 0.068(4) Uani ? . C
C28 0.1665(3) 0.6122(5) 1.02075(23) 0.043(3) Uani ? . C
C29 0.30628(20) 0.6630(4) 0.79490(17) 0.0212(20) Uani ? . C
C30 0.35984(21) 0.7213(3) 0.76998(18) 0.0235(22) Uani ? . C
C31 0.37180(23) 0.8358(4) 0.77826(19) 0.0266(21) Uani ? . C
C32 0.42486(24) 0.8886(4) 0.75568(20) 0.0331(24) Uani ? . C
C33 0.46899(24) 0.8287(4) 0.72397(21) 0.035(3) Uani ? . C
C34 0.45781(22) 0.7183(4) 0.71428(20) 0.031(3) Uani ? . C
C35 0.40177(22) 0.6606(4) 0.73542(18) 0.0248(22) Uani ? . C
C36 0.38836(22) 0.5476(4) 0.72451(19) 0.0288(24) Uani ? . C
C37 0.33576(21) 0.4925(4) 0.74694(18) 0.0242(22) Uani ? . C
C38 0.29378(20) 0.5514(4) 0.78275(17) 0.0230(22) Uani ? . C
C39 0.32482(22) 0.3722(4) 0.73458(20) 0.0283(23) Uani ? . C
C40 0.3123(3) 0.3329(4) 0.67392(22) 0.0374(25) Uani ? . C
C41 0.3019(3) 0.2207(5) 0.66132(25) 0.052(3) Uani ? . C
C42 0.3058(3) 0.1458(5) 0.7091(3) 0.048(3) Uani ? . C
C43 0.3214(3) 0.1836(4) 0.77015(25) 0.041(3) Uani ? . C
C44 0.33015(24) 0.2958(4) 0.78271(20) 0.0322(23) Uani ? . C
C45 0.24981(21) 0.4798(4) 0.87184(18) 0.0236(20) Uani ? . C
C46 0.20497(24) 0.4054(4) 0.89689(19) 0.0298(23) Uani ? . C
C47 0.2224(3) 0.3786(5) 0.96107(22) 0.047(3) Uani ? . C
C48 0.1794(4) 0.3078(6) 0.98421(24) 0.072(4) Uani ? . C
C49 0.1159(4) 0.2601(6) 0.9437(3) 0.075(4) Uani ? . C
C50 0.0981(3) 0.2824(5) 0.88158(24) 0.052(3) Uani ? . C
C51 0.1427(3) 0.3537(4) 0.85592(20) 0.0318(23) Uani ? . C
C52 0.12754(23) 0.3746(4) 0.79136(19) 0.0280(22) Uani ? . C
C53 0.17346(22) 0.4395(4) 0.76664(18) 0.0238(20) Uani ? . C
C54 0.23681(21) 0.4914(4) 0.80691(18) 0.0227(20) Uani ? . C
C55 0.15386(21) 0.4546(4) 0.69751(18) 0.0242(22) Uani ? . C
C56 0.15217(23) 0.5587(4) 0.67052(19) 0.0290(23) Uani ? . C
C57 0.1280(3) 0.5704(5) 0.60572(21) 0.039(3) Uani ? . C
C58 0.1062(3) 0.4784(5) 0.56775(21) 0.047(3) Uani ? . C
C59 0.1088(3) 0.3754(5) 0.59435(22) 0.042(3) Uani ? . C
C60 0.1319(3) 0.3637(4) 0.65879(21) 0.035(3) Uani ? . C
C61 0.0913(3) 0.6575(5) 0.8335(3) 0.050(3) Uani ? . C
H1a 0.280 0.972 1.031 0.0435 Uiso ? . H
H1b 0.221 0.877 1.025 0.0435 Uiso ? . H
H2a 0.379 0.845 1.056 0.0413 Uiso ? . H
H2b 0.329 0.822 1.101 0.0413 Uiso ? . H
H6 0.417 0.853 0.916 0.0468 Uiso ? . H
H7 0.512 0.980 0.909 0.0582 Uiso ? . H
H8 0.495 1.166 0.920 0.0647 Uiso ? . H
H9 0.387 1.235 0.942 0.0615 Uiso ? . H
H10 0.291 1.111 0.947 0.0514 Uiso ? . H
H12 0.238 0.991 0.820 0.0502 Uiso ? . H
H13 0.129 1.064 0.754 0.0612 Uiso ? . H
H14 0.017 1.050 0.780 0.0601 Uiso ? . H
H15 0.011 0.965 0.873 0.0577 Uiso ? . H
H16 0.117 0.891 0.940 0.0472 Uiso ? . H
H17 0.460 0.678 1.018 0.0411 Uiso ? . H
H19 0.565 0.572 1.061 0.0454 Uiso ? . H
H20 0.559 0.423 1.126 0.0467 Uiso ? . H
H21 0.446 0.377 1.148 0.0492 Uiso ? . H
H22 0.340 0.485 1.107 0.0440 Uiso ? . H
H24 0.291 0.668 1.151 0.0435 Uiso ? . H
H25 0.191 0.634 1.194 0.0595 Uiso ? . H
H26 0.075 0.586 1.128 0.0767 Uiso ? . H
H27 0.060 0.570 1.020 0.0784 Uiso ? . H
H28 0.160 0.607 0.976 0.0531 Uiso ? . H
H31 0.342 0.878 0.799 0.0361 Uiso ? . H
H32 0.433 0.967 0.762 0.0425 Uiso ? . H
H33 0.506 0.866 0.709 0.0447 Uiso ? . H
H34 0.488 0.678 0.693 0.0411 Uiso ? . H
H36 0.416 0.508 0.701 0.0390 Uiso ? . H
H40 0.311 0.383 0.640 0.0469 Uiso ? . H
H41 0.291 0.195 0.619 0.0597 Uiso ? . H
H42 0.299 0.068 0.701 0.0574 Uiso ? . H
H43 0.326 0.132 0.804 0.0525 Uiso ? . H
H44 0.340 0.321 0.825 0.0428 Uiso ? . H
H47 0.265 0.411 0.989 0.0562 Uiso ? . H
H48 0.192 0.290 1.028 0.0808 Uiso ? . H
H49 0.085 0.211 0.960 0.0837 Uiso ? . H
H50 0.055 0.249 0.854 0.0613 Uiso ? . H
H52 0.084 0.343 0.764 0.0375 Uiso ? . H
H56 0.167 0.623 0.696 0.0391 Uiso ? . H
H57 0.127 0.642 0.587 0.0491 Uiso ? . H
H58 0.089 0.487 0.523 0.0570 Uiso ? . H
H59 0.095 0.311 0.568 0.0528 Uiso ? . H
H60 0.133 0.291 0.677 0.0449 Uiso ? . H
H61a 0.133 0.689 0.864 0.0578 Uiso ? . H
H61b 0.106 0.586 0.822 0.0578 Uiso ? . H

loop_
_geom_bond_atom_site_label_1
_geom_bond_atom_site_label_2
_geom_bond_distance
_geom_bond_site_symmetry_1
_geom_bond_site_symmetry_2
_geom_bond_publ_flag
Pt(1) P(1) 2.2299(12) ? ? ?
Pt(1) P(2) 2.2191(10) ? ? ?
Pt(1) O(3) 2.067(3) ? ? ?
Pt(1) O(4) 2.063(3) ? ? ?
P(1) C(1) 1.831(4) ? ? ?
P(1) C(5) 1.811(5) ? ? ?
P(1) C(11) 1.806(4) ? ? ?
P(2) C(2) 1.840(5) ? ? ?
P(2) C(17) 1.803(4) ? ? ?
P(2) C(23) 1.810(4) ? ? ?
Cl(1) Cl(2) 2.909(3) ? ? ?
Cl(1) C(61) 1.757(6) ? ? ?
Cl(2) C(61) 1.750(6) ? ? ?
C(1) C(2) 1.543(6) ? ? ?
O(3) C(29) 1.340(5) ? ? ?
O(4) C(45) 1.349(5) ? ? ?
C(5) C(6) 1.368(7) ? ? ?
C(5) C(10) 1.410(7) ? ? ?
C(6) C(7) 1.414(7) ? ? ?
C(7) C(8) 1.347(10) ? ? ?
C(8) C(9) 1.387(9) ? ? ?
C(9) C(10) 1.384(7) ? ? ?
C(11) C(12) 1.395(7) ? ? ?
C(11) C(16) 1.398(7) ? ? ?
C(12) C(13) 1.381(7) ? ? ?
C(13) C(14) 1.371(9) ? ? ?
C(14) C(15) 1.367(9) ? ? ?
C(15) C(16) 1.379(7) ? ? ?
C(17) C(18) 1.394(6) ? ? ?
C(17) C(22) 1.384(7) ? ? ?
C(18) C(19) 1.382(6) ? ? ?
C(19) C(20) 1.375(8) ? ? ?
C(20) C(21) 1.390(7) ? ? ?
C(21) C(22) 1.391(7) ? ? ?
C(23) C(24) 1.405(6) ? ? ?
C(23) C(28) 1.388(6) ? ? ?
C(24) C(25) 1.380(7) ? ? ?
C(25) C(26) 1.382(9) ? ? ?
C(26) C(27) 1.378(9) ? ? ?
C(27) C(28) 1.389(7) ? ? ?
C(29) C(30) 1.441(6) ? ? ?
C(29) C(38) 1.385(6) ? ? ?
C(30) C(31) 1.408(6) ? ? ?
C(30) C(35) 1.428(6) ? ? ?
C(31) C(32) 1.374(6) ? ? ?
C(32) C(33) 1.410(7) ? ? ?
C(33) C(34) 1.361(7) ? ? ?
C(34) C(35) 1.430(6) ? ? ?
C(35) C(36) 1.400(7) ? ? ?
C(36) C(37) 1.378(6) ? ? ?
C(37) C(38) 1.436(6) ? ? ?
C(37) C(39) 1.486(7) ? ? ?
C(38) C(54) 1.493(6) ? ? ?
C(39) C(40) 1.386(6) ? ? ?
C(39) C(44) 1.394(7) ? ? ?
C(40) C(41) 1.390(7) ? ? ?
C(41) C(42) 1.379(9) ? ? ?
C(42) C(43) 1.386(8) ? ? ?
C(43) C(44) 1.387(7) ? ? ?
C(45) C(46) 1.433(6) ? ? ?
C(45) C(54) 1.401(6) ? ? ?
C(46) C(47) 1.411(6) ? ? ?
C(46) C(51) 1.423(6) ? ? ?
C(47) C(48) 1.359(8) ? ? ?
C(48) C(49) 1.412(8) ? ? ?
C(49) C(50) 1.356(8) ? ? ?
C(50) C(51) 1.413(7) ? ? ?
C(51) C(52) 1.406(6) ? ? ?
C(52) C(53) 1.374(6) ? ? ?
C(53) C(54) 1.430(6) ? ? ?
C(53) C(55) 1.490(6) ? ? ?
C(55) C(56) 1.391(6) ? ? ?
C(55) C(60) 1.390(6) ? ? ?
C(56) C(57) 1.396(6) ? ? ?
C(57) C(58) 1.391(8) ? ? ?
C(58) C(59) 1.373(8) ? ? ?
C(59) C(60) 1.387(7) ? ? ?
